data_2020519
loop_
_publ_author_name
'DeStefano, Matthew R.'
'Geiger, David K.'

_publ_section_title
;
 Structural and spectroscopic characterization of two new blue luminescent
 pyridylbenzimidazole zinc(II) complexes
;
_journal_coeditor_code UK3125
_journal_issue 6
_journal_name_full 'Acta Crystallographica Section C'
_journal_page_first
;
;
_journal_paper_doi 10.1107/S2053229616007798
_journal_volume 72
_journal_year 2016
_chemical_formula_iupac 'Zn (C2 H3 O2)2 (C20 H18 N4)], C2 H6 O'
_chemical_formula_moiety 'C24 H24 N4 O4 Zn, C2 H6 O'
_chemical_formula_sum 'C26 H30 N4 O5 Zn'
_chemical_formula_weight 543.91
_chemical_name_systematic
;Bis(acetato-\k^2^<i>O</i>,<i>O</i>'){5,6-dimethyl-2-(pyridin-2-yl-\k<i>N</i>)-1-[(pyridin-2-yl)methyl]-1<i>H</i>-benzimidazole-\k<i>N</i>^3^}zinc(II) ethanol
monosolvate
;
_space_group_crystal_system monoclinic
_space_group_IT_number 14
_space_group_name_Hall '-P 2yn'
_space_group_name_H-M_alt 'P 1 21/n 1'
_symmetry_space_group_name_Hall '-P 2yn'
_symmetry_space_group_name_H-M 'P 1 21/n 1'
_atom_sites_solution_hydrogens geom
_atom_sites_solution_primary direct
_atom_sites_solution_secondary difmap
_cell_angle_alpha 90
_cell_angle_beta 94.193(4)
_cell_angle_gamma 90
_cell_formula_units_Z 4
_cell_length_a 16.0866(17)
_cell_length_b 8.7150(8)
_cell_length_c 18.745(2)
_cell_measurement_reflns_used 6456
_cell_measurement_temperature 200.(2)
_cell_measurement_theta_max 23.2337
_cell_measurement_theta_min 2.1757
_cell_volume 2620.9(5)
_computing_cell_refinement
;
APEX2 (Bruker, 2013)
;
_computing_data_collection
;
APEX2 (Bruker, 2013)
;
_computing_data_reduction
;
SAINT (Bruker, 2013)
;
_computing_molecular_graphics
;
PLATON (Spek, 2009) and  Mercury (Macrae <i>et al.</i>, 2006)
;
_computing_publication_material
;
publCIF (Westrip, 2010)
;
_computing_structure_refinement
;
SHELXL2014 (Sheldrick, 2015)
;
_computing_structure_solution
;
SHELXS97 (Sheldrick, 2008)
;
_diffrn_ambient_temperature 200.(2)
_diffrn_detector_area_resol_mean 8.3330
_diffrn_measured_fraction_theta_full 0.998
_diffrn_measured_fraction_theta_max 0.998
_diffrn_measurement_device_type 'Bruker SMART X2S benchtop'
_diffrn_measurement_method '\w scans'
_diffrn_radiation_monochromator 'doubly curved silicon crystal'
_diffrn_radiation_type 'Mo Ka'
_diffrn_radiation_wavelength 0.71073
_diffrn_reflns_av_R_equivalents 0.0532
_diffrn_reflns_limit_h_max 19
_diffrn_reflns_limit_h_min -19
_diffrn_reflns_limit_k_max 10
_diffrn_reflns_limit_k_min -10
_diffrn_reflns_limit_l_max 22
_diffrn_reflns_limit_l_min -21
_diffrn_reflns_number 23075
_diffrn_reflns_theta_full 25.03
_diffrn_reflns_theta_max 25.03
_diffrn_reflns_theta_min 2.54
_exptl_absorpt_coefficient_mu 0.980
_exptl_absorpt_correction_T_max 0.83
_exptl_absorpt_correction_T_min 0.67
_exptl_absorpt_correction_type multi-scan
_exptl_absorpt_process_details
;
(SADABS; Bruker, 2013)
;
_exptl_crystal_colour 'clear pale grey'
_exptl_crystal_density_diffrn 1.378
_exptl_crystal_density_method 'not measured'
_exptl_crystal_description plate
_exptl_crystal_F_000 1136
_exptl_crystal_size_max 0.600
_exptl_crystal_size_mid 0.400
_exptl_crystal_size_min 0.200
_refine_diff_density_max 0.283
_refine_diff_density_min -0.298
_refine_ls_extinction_method none
_refine_ls_goodness_of_fit_ref 1.022
_refine_ls_hydrogen_treatment constr
_refine_ls_matrix_type full
_refine_ls_number_parameters 361
_refine_ls_number_reflns 4636
_refine_ls_number_restraints 4
_refine_ls_restrained_S_all 1.041
_refine_ls_R_factor_all 0.0542
_refine_ls_R_factor_gt 0.0360
_refine_ls_shift/su_max 0.002
_refine_ls_shift/su_mean 0.000
_refine_ls_structure_factor_coef Fsqd
_refine_ls_weighting_details 'w=1/[\s^2^(Fo^2^)+(0.0415P)^2^+0.6452P] where P=(Fo^2^+2Fc^2^)/3'
_refine_ls_weighting_scheme calc
_refine_ls_wR_factor_gt 0.0823
_refine_ls_wR_factor_ref 0.0904
_reflns_number_gt 3543
_reflns_number_total 4636
_reflns_threshold_expression 'I > 2\s(I)'
_cod_data_source_file uk3125sup1.cif
_cod_data_source_block II
_cod_database_code 2020519

loop_
_space_group_symop_operation_xyz
'x, y, z'
'-x+1/2, y+1/2, -z+1/2'
'-x, -y, -z'
'x-1/2, -y-1/2, z-1/2'

loop_
_atom_site_type_symbol
_atom_site_label
_atom_site_fract_x
_atom_site_fract_y
_atom_site_fract_z
_atom_site_U_iso_or_equiv
_atom_site_adp_type
_atom_site_calc_flag
_atom_site_occupancy
_atom_site_disorder_assembly
_atom_site_disorder_group
Zn Zn1 1.00931(2) 0.64742(3) 0.76586(2) 0.03809(11) Uani d 1.0 . .
O O1 1.11296(13) 0.5215(3) 0.78573(12) 0.0750(7) Uani d 1.0 . .
O O2 1.05973(13) 0.4878(3) 0.67684(11) 0.0671(6) Uani d 1.0 . .
O O3 0.95559(14) 0.8052(2) 0.69317(11) 0.0620(6) Uani d 1.0 . .
O O4 1.06838(15) 0.8835(3) 0.75097(13) 0.0794(7) Uani d 1.0 . .
N N1 0.89210(12) 0.5955(2) 0.95226(10) 0.0332(5) Uani d 1.0 . .
N N2 0.96702(12) 0.6853(2) 0.86594(10) 0.0333(5) Uani d 1.0 . .
N N3 0.89927(12) 0.5090(2) 0.76307(10) 0.0355(5) Uani d 1.0 . .
N N4 0.71641(14) 0.6761(2) 0.96555(11) 0.0439(5) Uani d 1.0 . .
C C1 1.00139(14) 0.7414(3) 0.93111(13) 0.0354(6) Uani d 1.0 . .
C C2 1.06942(16) 0.8386(3) 0.94653(14) 0.0399(6) Uani d 1.0 . .
H H2 1.1003 0.8785 0.9094 0.048 Uiso calc 1.0 . .
C C3 1.09048(17) 0.8751(3) 1.01728(16) 0.0458(7) Uani d 1.0 . .
C C4 1.04362(18) 0.8161(3) 1.07236(15) 0.0458(7) Uani d 1.0 . .
C C5 0.97574(16) 0.7211(3) 1.05715(13) 0.0423(6) Uani d 1.0 . .
H H5 0.9444 0.6815 1.0941 0.051 Uiso calc 1.0 . .
C C6 0.95497(15) 0.6855(2) 0.98528(13) 0.0350(6) Uani d 1.0 . .
C C7 0.90267(15) 0.6000(2) 0.88077(13) 0.0319(5) Uani d 1.0 . .
C C8 0.85525(15) 0.5185(2) 0.82155(12) 0.0323(5) Uani d 1.0 . .
C C9 0.77485(15) 0.4623(3) 0.82189(14) 0.0398(6) Uani d 1.0 . .
H H9 0.7435 0.4747 0.8625 0.048 Uiso calc 1.0 . .
C C10 0.74102(17) 0.3866(3) 0.76076(15) 0.0451(7) Uani d 1.0 . .
H H10 0.6864 0.345 0.7598 0.054 Uiso calc 1.0 . .
C C11 0.78682(17) 0.3726(3) 0.70210(14) 0.0453(7) Uani d 1.0 . .
H H11 0.7651 0.3194 0.6606 0.054 Uiso calc 1.0 . .
C C12 0.86535(17) 0.4380(3) 0.70506(13) 0.0419(6) Uani d 1.0 . .
H H12 0.8964 0.432 0.664 0.05 Uiso calc 1.0 . .
C C13 0.83317(15) 0.5064(3) 0.99180(13) 0.0386(6) Uani d 1.0 . .
H H12A 0.8635 0.4581 1.0338 0.046 Uiso calc 1.0 . .
H H13B 0.8091 0.4234 0.9607 0.046 Uiso calc 1.0 . .
C C14 0.76361(15) 0.6042(3) 1.01669(13) 0.0358(6) Uani d 1.0 . .
C C15 0.74968(18) 0.6147(3) 1.08821(14) 0.0511(7) Uani d 1.0 . .
H H15 0.7841 0.5606 1.1231 0.061 Uiso calc 1.0 . .
C C16 0.68468(19) 0.7054(4) 1.10838(16) 0.0644(9) Uani d 1.0 . .
H H16 0.6743 0.7157 1.1574 0.077 Uiso calc 1.0 . .
C C17 0.63584(19) 0.7799(4) 1.05690(16) 0.0620(8) Uani d 1.0 . .
H H17 0.591 0.8431 1.0692 0.074 Uiso calc 1.0 . .
C C18 0.65325(18) 0.7610(3) 0.98690(15) 0.0564(8) Uani d 1.0 . .
H H18 0.6183 0.8114 0.9512 0.068 Uiso calc 1.0 . .
C C19 1.1156(2) 0.4625(4) 0.72414(19) 0.0627(8) Uani d 1.0 . .
C C20 1.1889(2) 0.3617(5) 0.7095(2) 0.1041(15) Uani d 1.0 . .
H H20A 1.183 0.3264 0.6598 0.156 Uiso calc 1.0 . .
H H20B 1.1905 0.2729 0.7417 0.156 Uiso calc 1.0 . .
H H20C 1.2406 0.4205 0.7176 0.156 Uiso calc 1.0 . .
C C21 1.0095(2) 0.9078(4) 0.70617(18) 0.0612(8) Uani d 1.0 . .
C C22 1.0000(3) 1.0561(4) 0.6651(2) 0.0966(14) Uani d 1.0 . .
H H22A 1.043 1.1287 0.6833 0.145 Uiso calc 1.0 . .
H H22B 0.9448 1.0997 0.6711 0.145 Uiso calc 1.0 . .
H H22C 1.0059 1.0365 0.6143 0.145 Uiso calc 1.0 . .
C C31 1.16477(18) 0.9773(3) 1.03577(18) 0.0617(9) Uani d 1.0 . .
H H31A 1.2078 0.9191 1.0638 0.093 Uiso calc 1.0 . .
H H31B 1.1475 1.0651 1.0638 0.093 Uiso calc 1.0 . .
H H31C 1.1872 1.0142 0.9917 0.093 Uiso calc 1.0 . .
C C41 1.0660(2) 0.8603(3) 1.14974(16) 0.0636(9) Uani d 1.0 . .
H H41A 1.0295 0.8056 1.1808 0.095 Uiso calc 1.0 . .
H H41B 1.0588 0.9711 1.1555 0.095 Uiso calc 1.0 . .
H H41C 1.1241 0.8325 1.1629 0.095 Uiso calc 1.0 . .
O O50 0.6649(10) 0.2518(17) 0.9156(7) 0.077(4) Uani d 0.496(14) A 1
H H50 0.6313 0.2702 0.8802 0.115 Uiso calc 0.496(14) A 1
C C51 0.6223(8) 0.1850(13) 0.9699(5) 0.094(4) Uani d 0.496(14) A 1
H H51A 0.6623 0.1272 1.0024 0.113 Uiso calc 0.496(14) A 1
H H51B 0.5807 0.1114 0.9485 0.113 Uiso calc 0.496(14) A 1
C C52 0.5814(7) 0.2963(13) 1.0097(7) 0.099(4) Uani d 0.496(14) A 1
H H52A 0.6226 0.368 1.0318 0.148 Uiso calc 0.496(14) A 1
H H52B 0.552 0.2453 1.0471 0.148 Uiso calc 0.496(14) A 1
H H52C 0.5412 0.3528 0.9778 0.148 Uiso calc 0.496(14) A 1
O O60 0.6600(11) 0.303(2) 0.9271(8) 0.101(5) Uani d 0.504(14) A 2
H H60 0.62 0.2958 0.8958 0.151 Uiso calc 0.504(14) A 2
C C61 0.6301(12) 0.292(2) 0.9948(8) 0.164(8) Uani d 0.504(14) A 2
H H61A 0.5954 0.3833 1.0028 0.197 Uiso calc 0.504(14) A 2
H H61B 0.6781 0.2939 1.031 0.197 Uiso calc 0.504(14) A 2
C C62 0.5823(7) 0.1581(11) 1.0052(7) 0.102(4) Uani d 0.504(14) A 2
H H62A 0.5439 0.1404 0.963 0.153 Uiso calc 0.504(14) A 2
H H62B 0.5504 0.1716 1.0474 0.153 Uiso calc 0.504(14) A 2
H H62C 0.6196 0.0696 1.0126 0.153 Uiso calc 0.504(14) A 2

loop_
_atom_site_aniso_label
_atom_site_aniso_U_11
_atom_site_aniso_U_22
_atom_site_aniso_U_33
_atom_site_aniso_U_12
_atom_site_aniso_U_13
_atom_site_aniso_U_23
Zn1 0.03716(18) 0.04128(18) 0.03629(19) 0.00028(14) 0.00570(13) 0.00074(13)
O1 0.0623(14) 0.0948(16) 0.0668(15) 0.0325(13) -0.0026(12) -0.0218(13)
O2 0.0539(13) 0.0952(16) 0.0536(13) 0.0154(12) 0.0137(11) 0.0165(12)
O3 0.0773(15) 0.0497(11) 0.0604(13) 0.0000(11) 0.0153(11) 0.0111(10)
O4 0.0693(16) 0.1020(18) 0.0691(16) -0.0058(14) 0.0211(13) 0.0096(14)
N1 0.0346(11) 0.0346(10) 0.0306(11) 0.0055(9) 0.0031(9) -0.0003(9)
N2 0.0314(11) 0.0346(10) 0.0338(11) 0.0001(9) 0.0007(9) -0.0025(9)
N3 0.0426(12) 0.0363(10) 0.0279(11) -0.0011(10) 0.0040(10) 0.0012(9)
N4 0.0480(13) 0.0487(12) 0.0354(12) 0.0134(11) 0.0050(10) 0.0012(10)
C1 0.0328(13) 0.0322(12) 0.0408(15) 0.0092(11) 0.0002(11) -0.0053(11)
C2 0.0358(14) 0.0336(12) 0.0494(16) 0.0054(11) -0.0037(12) -0.0053(11)
C3 0.0422(15) 0.0328(13) 0.0598(19) 0.0118(12) -0.0133(14) -0.0108(13)
C4 0.0551(17) 0.0354(13) 0.0443(16) 0.0196(13) -0.0149(14) -0.0097(12)
C5 0.0505(16) 0.0429(14) 0.0330(14) 0.0176(13) -0.0005(12) -0.0032(11)
C6 0.0365(14) 0.0315(12) 0.0365(14) 0.0099(11) -0.0022(11) -0.0042(10)
C7 0.0333(13) 0.0295(11) 0.0329(14) 0.0054(11) 0.0023(11) -0.0002(10)
C8 0.0352(13) 0.0283(11) 0.0331(14) 0.0022(10) 0.0000(11) 0.0014(10)
C9 0.0369(14) 0.0403(13) 0.0422(15) 0.0004(12) 0.0029(12) -0.0023(11)
C10 0.0387(15) 0.0451(14) 0.0504(18) -0.0067(12) -0.0050(13) -0.0027(13)
C11 0.0535(17) 0.0434(14) 0.0376(16) -0.0061(13) -0.0070(13) -0.0043(12)
C12 0.0538(17) 0.0427(14) 0.0288(14) -0.0018(13) 0.0009(12) -0.0018(11)
C13 0.0440(15) 0.0377(13) 0.0342(14) 0.0051(12) 0.0034(12) 0.0043(11)
C14 0.0370(14) 0.0379(13) 0.0328(14) 0.0000(11) 0.0055(11) 0.0008(10)
C15 0.0488(17) 0.0722(18) 0.0327(15) 0.0064(15) 0.0059(13) 0.0047(13)
C16 0.0571(19) 0.100(2) 0.0381(17) 0.0096(19) 0.0172(15) -0.0073(17)
C17 0.0514(18) 0.085(2) 0.0517(19) 0.0199(17) 0.0160(15) -0.0101(17)
C18 0.0574(18) 0.0655(18) 0.0465(18) 0.0231(16) 0.0046(14) 0.0020(14)
C19 0.054(2) 0.0665(19) 0.069(2) 0.0159(16) 0.0154(18) 0.0015(18)
C20 0.082(3) 0.146(4) 0.083(3) 0.060(3) -0.004(2) -0.036(3)
C21 0.069(2) 0.0601(19) 0.058(2) 0.0064(18) 0.0320(18) 0.0051(16)
C22 0.156(4) 0.0503(19) 0.085(3) -0.010(2) 0.024(3) 0.0169(18)
C31 0.0511(18) 0.0468(15) 0.084(2) 0.0043(14) -0.0199(16) -0.0171(15)
C41 0.083(2) 0.0528(16) 0.0507(18) 0.0210(16) -0.0249(17) -0.0160(14)
O50 0.079(6) 0.099(7) 0.055(5) 0.023(5) 0.020(4) 0.021(5)
C51 0.091(8) 0.098(7) 0.095(8) 0.002(6) 0.028(7) 0.028(6)
C52 0.090(8) 0.078(7) 0.125(10) -0.018(6) -0.005(7) -0.021(6)
O60 0.095(8) 0.137(12) 0.074(7) -0.041(8) 0.038(5) -0.003(6)
C61 0.165(15) 0.162(13) 0.181(14) -0.099(12) 0.107(12) -0.084(11)
C62 0.095(8) 0.106(8) 0.107(9) -0.011(6) 0.016(6) 0.013(6)

loop_
_atom_type_symbol
_atom_type_description
_atom_type_scat_dispersion_real
_atom_type_scat_dispersion_imag
_atom_type_scat_source
C C 0.0033 0.0016 'International Tables Vol C Tables 4.2.6.8 and 6.1.1.4'
H H 0.0000 0.0000 'International Tables Vol C Tables 4.2.6.8 and 6.1.1.4'
N N 0.0061 0.0033 'International Tables Vol C Tables 4.2.6.8 and 6.1.1.4'
O O 0.0106 0.0060 'International Tables Vol C Tables 4.2.6.8 and 6.1.1.4'
Zn Zn 0.2839 1.4301 'International Tables Vol C Tables 4.2.6.8 and 6.1.1.4'

loop_
_geom_angle_atom_site_label_1
_geom_angle_atom_site_label_2
_geom_angle_atom_site_label_3
_geom_angle
_geom_angle_publ_flag
O1 Zn1 N2 104.04(9) y
O1 Zn1 O3 141.51(9) y
N2 Zn1 O3 109.90(8) y
O1 Zn1 N3 111.77(9) y
N2 Zn1 N3 77.63(7) y
O3 Zn1 N3 93.07(8) y
O1 Zn1 O4 99.61(10) y
N2 Zn1 O4 97.70(8) y
O3 Zn1 O4 58.83(9) n
N3 Zn1 O4 148.52(8) y
O1 Zn1 O2 59.05(8) n
N2 Zn1 O2 152.59(7) y
O3 Zn1 O2 94.27(8) y
N3 Zn1 O2 88.67(8) y
O4 Zn1 O2 106.02(8) y
O1 Zn1 C19 29.95(9) ?
N2 Zn1 C19 131.32(10) ?
O3 Zn1 C19 118.65(10) ?
N3 Zn1 C19 102.18(9) ?
O4 Zn1 C19 103.89(10) ?
O2 Zn1 C19 29.12(8) ?
O1 Zn1 C21 122.97(11) ?
N2 Zn1 C21 105.61(9) ?
O3 Zn1 C21 29.63(10) ?
N3 Zn1 C21 121.50(10) ?
O4 Zn1 C21 29.20(9) ?
O2 Zn1 C21 101.80(9) ?
C19 Zn1 C21 114.48(10) ?
C19 O1 Zn1 97.78(18) ?
C19 O2 Zn1 82.36(19) ?
C21 O3 Zn1 95.5(2) ?
C21 O4 Zn1 86.1(2) ?
C7 N1 C6 106.41(19) ?
C7 N1 C13 130.0(2) ?
C6 N1 C13 123.4(2) ?
C7 N2 C1 106.3(2) ?
C7 N2 Zn1 114.58(15) ?
C1 N2 Zn1 135.73(16) ?
C12 N3 C8 118.9(2) ?
C12 N3 Zn1 124.78(17) ?
C8 N3 Zn1 115.32(15) ?
C14 N4 C18 116.6(2) ?
C6 C1 N2 108.5(2) ?
C6 C1 C2 121.0(2) ?
N2 C1 C2 130.5(2) ?
C3 C2 C1 118.1(3) ?
C3 C2 H2 120.9 ?
C1 C2 H2 120.9 ?
C2 C3 C4 120.6(2) ?
C2 C3 C31 119.4(3) ?
C4 C3 C31 120.0(3) ?
C5 C4 C3 121.4(2) ?
C5 C4 C41 118.5(3) ?
C3 C4 C41 120.1(3) ?
C4 C5 C6 117.4(3) ?
C4 C5 H5 121.3 ?
C6 C5 H5 121.3 ?
N1 C6 C1 106.5(2) ?
N1 C6 C5 132.0(2) ?
C1 C6 C5 121.5(2) ?
N2 C7 N1 112.3(2) ?
N2 C7 C8 118.7(2) ?
N1 C7 C8 128.9(2) ?
N3 C8 C9 121.9(2) ?
N3 C8 C7 111.4(2) ?
C9 C8 C7 126.6(2) ?
C8 C9 C10 118.1(2) ?
C8 C9 H9 120.9 ?
C10 C9 H9 120.9 ?
C11 C10 C9 120.0(2) ?
C11 C10 H10 120.0 ?
C9 C10 H10 120.0 ?
C10 C11 C12 118.2(2) ?
C10 C11 H11 120.9 ?
C12 C11 H11 120.9 ?
N3 C12 C11 122.8(3) ?
N3 C12 H12 118.6 ?
C11 C12 H12 118.6 ?
N1 C13 C14 112.28(18) ?
N1 C13 H12A 109.1 ?
C14 C13 H12A 109.1 ?
N1 C13 H13B 109.1 ?
C14 C13 H13B 109.1 ?
H12A C13 H13B 107.9 ?
N4 C14 C15 122.9(2) ?
N4 C14 C13 116.1(2) ?
C15 C14 C13 121.0(2) ?
C14 C15 C16 118.9(3) ?
C14 C15 H15 120.6 ?
C16 C15 H15 120.6 ?
C17 C16 C15 119.1(3) ?
C17 C16 H16 120.5 ?
C15 C16 H16 120.5 ?
C16 C17 C18 118.2(3) ?
C16 C17 H17 120.9 ?
C18 C17 H17 120.9 ?
N4 C18 C17 124.3(3) ?
N4 C18 H18 117.8 ?
C17 C18 H18 117.8 ?
O2 C19 O1 120.7(3) ?
O2 C19 C20 120.6(3) ?
O1 C19 C20 118.7(3) ?
O2 C19 Zn1 68.52(17) ?
O1 C19 Zn1 52.27(14) ?
C20 C19 Zn1 170.3(3) ?
C19 C20 H20A 109.5 ?
C19 C20 H20B 109.5 ?
H20A C20 H20B 109.5 ?
C19 C20 H20C 109.5 ?
H20A C20 H20C 109.5 ?
H20B C20 H20C 109.5 ?
O4 C21 O3 119.5(3) ?
O4 C21 C22 122.5(4) ?
O3 C21 C22 117.9(3) ?
O4 C21 Zn1 64.66(18) ?
O3 C21 Zn1 54.87(15) ?
C22 C21 Zn1 172.8(3) ?
C21 C22 H22A 109.5 ?
C21 C22 H22B 109.5 ?
H22A C22 H22B 109.5 ?
C21 C22 H22C 109.5 ?
H22A C22 H22C 109.5 ?
H22B C22 H22C 109.5 ?
C3 C31 H31A 109.5 ?
C3 C31 H31B 109.5 ?
H31A C31 H31B 109.5 ?
C3 C31 H31C 109.5 ?
H31A C31 H31C 109.5 ?
H31B C31 H31C 109.5 ?
C4 C41 H41A 109.5 ?
C4 C41 H41B 109.5 ?
H41A C41 H41B 109.5 ?
C4 C41 H41C 109.5 ?
H41A C41 H41C 109.5 ?
H41B C41 H41C 109.5 ?
C51 O50 H50 109.5 ?
O50 C51 C52 111.8(14) ?
O50 C51 H51A 109.3 ?
C52 C51 H51A 109.3 ?
O50 C51 H51B 109.3 ?
C52 C51 H51B 109.3 ?
H51A C51 H51B 107.9 ?
C51 C52 H52A 109.5 ?
C51 C52 H52B 109.5 ?
H52A C52 H52B 109.5 ?
C51 C52 H52C 109.5 ?
H52A C52 H52C 109.5 ?
H52B C52 H52C 109.5 ?
C61 O60 H60 109.5 ?
O60 C61 C62 114.1(16) ?
O60 C61 H61A 108.7 ?
C62 C61 H61A 108.7 ?
O60 C61 H61B 108.7 ?
C62 C61 H61B 108.7 ?
H61A C61 H61B 107.6 ?
C61 C62 H62A 109.5 ?
C61 C62 H62B 109.5 ?
H62A C62 H62B 109.5 ?
C61 C62 H62C 109.5 ?
H62A C62 H62C 109.5 ?
H62B C62 H62C 109.5 ?

loop_
_geom_bond_atom_site_label_1
_geom_bond_atom_site_label_2
_geom_bond_distance
_geom_bond_publ_flag
Zn1 O1 2.008(2) y
Zn1 N2 2.068(2) y
Zn1 O3 2.079(2) y
Zn1 N3 2.139(2) y
Zn1 O4 2.292(2) y
Zn1 O2 2.362(2) y
Zn1 C19 2.515(3) ?
Zn1 C21 2.530(3) ?
O1 C19 1.268(4) ?
O2 C19 1.235(4) ?
O3 C21 1.257(4) ?
O4 C21 1.237(4) ?
N1 C7 1.364(3) ?
N1 C6 1.389(3) ?
N1 C13 1.467(3) ?
N2 C7 1.320(3) ?
N2 C1 1.392(3) ?
N3 C12 1.333(3) ?
N3 C8 1.350(3) ?
N4 C14 1.335(3) ?
N4 C18 1.342(3) ?
C1 C6 1.392(3) ?
C1 C2 1.398(3) ?
C2 C3 1.382(4) ?
C2 H2 0.95 ?
C3 C4 1.419(4) ?
C3 C31 1.511(4) ?
C4 C5 1.383(4) ?
C4 C41 1.518(4) ?
C5 C6 1.399(3) ?
C5 H5 0.95 ?
C7 C8 1.481(3) ?
C8 C9 1.384(3) ?
C9 C10 1.397(3) ?
C9 H9 0.95 ?
C10 C11 1.373(4) ?
C10 H10 0.95 ?
C11 C12 1.383(4) ?
C11 H11 0.95 ?
C12 H12 0.95 ?
C13 C14 1.507(3) ?
C13 H12A 0.99 ?
C13 H13B 0.99 ?
C14 C15 1.378(3) ?
C15 C16 1.386(4) ?
C15 H15 0.95 ?
C16 C17 1.363(4) ?
C16 H16 0.95 ?
C17 C18 1.371(4) ?
C17 H17 0.95 ?
C18 H18 0.95 ?
C19 C20 1.511(4) ?
C20 H20A 0.98 ?
C20 H20B 0.98 ?
C20 H20C 0.98 ?
C21 C22 1.506(4) ?
C22 H22A 0.98 ?
C22 H22B 0.98 ?
C22 H22C 0.98 ?
C31 H31A 0.98 ?
C31 H31B 0.98 ?
C31 H31C 0.98 ?
C41 H41A 0.98 ?
C41 H41B 0.98 ?
C41 H41C 0.98 ?
O50 C51 1.395(14) ?
O50 H50 0.84 ?
C51 C52 1.416(9) ?
C51 H51A 0.99 ?
C51 H51B 0.99 ?
C52 H52A 0.98 ?
C52 H52B 0.98 ?
C52 H52C 0.98 ?
O60 C61 1.392(14) ?
O60 H60 0.84 ?
C61 C62 1.420(9) ?
C61 H61A 0.99 ?
C61 H61B 0.99 ?
C62 H62A 0.98 ?
C62 H62B 0.98 ?
C62 H62C 0.98 ?

loop_
_geom_hbond_atom_site_label_D
_geom_hbond_atom_site_label_H
_geom_hbond_atom_site_label_A
_geom_hbond_site_symmetry_A
_geom_hbond_distance_DH
_geom_hbond_distance_HA
_geom_hbond_distance_DA
_geom_hbond_angle_DHA
_geom_hbond_publ_flag
C9 H9 O50 . 0.95 2.56 3.167(15) 122.1 y
C9 H9 O60 . 0.95 2.40 3.125(14) 133.1 ?
C15 H15 O1 3_767 0.95 2.40 3.333(3) 167.0 y
C17 H17 O2 4_576 0.95 2.58 3.325(4) 135.8 y
O50 H50 O3 2_646 0.84 1.91 2.749(15) 173.1 y
C10 H10 O3 2_646 0.95 2.53 3.414(4) 154.5 y

loop_
_geom_torsion_atom_site_label_1
_geom_torsion_atom_site_label_2
_geom_torsion_atom_site_label_3
_geom_torsion_atom_site_label_4
_geom_torsion
C7 N2 C1 C6 0.2(2)
Zn1 N2 C1 C6 -156.77(17)
C7 N2 C1 C2 -179.0(2)
Zn1 N2 C1 C2 24.0(4)
C6 C1 C2 C3 1.4(3)
N2 C1 C2 C3 -179.5(2)
C1 C2 C3 C4 -0.5(3)
C1 C2 C3 C31 178.8(2)
C2 C3 C4 C5 -0.1(4)
C31 C3 C4 C5 -179.4(2)
C2 C3 C4 C41 -178.4(2)
C31 C3 C4 C41 2.3(3)
C3 C4 C5 C6 -0.1(3)
C41 C4 C5 C6 178.2(2)
C7 N1 C6 C1 0.1(2)
C13 N1 C6 C1 175.37(19)
C7 N1 C6 C5 -179.0(2)
C13 N1 C6 C5 -3.7(4)
N2 C1 C6 N1 -0.2(2)
C2 C1 C6 N1 179.14(19)
N2 C1 C6 C5 179.0(2)
C2 C1 C6 C5 -1.7(3)
C4 C5 C6 N1 179.9(2)
C4 C5 C6 C1 0.9(3)
C1 N2 C7 N1 -0.1(2)
Zn1 N2 C7 N1 162.37(14)
C1 N2 C7 C8 -177.37(19)
Zn1 N2 C7 C8 -14.9(3)
C6 N1 C7 N2 0.1(2)
C13 N1 C7 N2 -174.8(2)
C6 N1 C7 C8 176.9(2)
C13 N1 C7 C8 2.0(4)
C12 N3 C8 C9 -2.7(3)
Zn1 N3 C8 C9 166.30(17)
C12 N3 C8 C7 179.6(2)
Zn1 N3 C8 C7 -11.4(2)
N2 C7 C8 N3 17.6(3)
N1 C7 C8 N3 -159.1(2)
N2 C7 C8 C9 -160.0(2)
N1 C7 C8 C9 23.3(4)
N3 C8 C9 C10 3.5(3)
C7 C8 C9 C10 -179.3(2)
C8 C9 C10 C11 -1.3(4)
C9 C10 C11 C12 -1.5(4)
C8 N3 C12 C11 -0.3(3)
Zn1 N3 C12 C11 -168.15(18)
C10 C11 C12 N3 2.3(4)
C7 N1 C13 C14 -105.8(3)
C6 N1 C13 C14 80.1(3)
C18 N4 C14 C15 -0.1(4)
C18 N4 C14 C13 178.7(2)
N1 C13 C14 N4 59.4(3)
N1 C13 C14 C15 -121.8(3)
N4 C14 C15 C16 -0.9(4)
C13 C14 C15 C16 -179.7(3)
C14 C15 C16 C17 0.9(5)
C15 C16 C17 C18 0.2(5)
C14 N4 C18 C17 1.2(4)
C16 C17 C18 N4 -1.3(5)
Zn1 O2 C19 O1 3.0(3)
Zn1 O2 C19 C20 -176.5(3)
Zn1 O1 C19 O2 -3.5(4)
Zn1 O1 C19 C20 175.9(3)
Zn1 O4 C21 O3 -0.5(3)
Zn1 O4 C21 C22 -179.6(3)
Zn1 O3 C21 O4 0.6(3)
Zn1 O3 C21 C22 179.7(3)

_cod_database_fobs_code 2020519
